data_4072403
loop_
_publ_author_name
'Paneque, Margarita'
'Poveda, Manuel L.'
'Santos, Laura L.'
'Carmona, Ernesto'
'Mereiter, Kurt'

_publ_section_title
;
 Generation of Metallacyclic Structures from the Reactions of Vinyl Ethers
 with a TpMe2IrIIICompound
;
_journal_issue 23
_journal_name_full Organometallics
_journal_page_first 6353
_journal_paper_doi 10.1021/om800844x
_journal_volume 27
_journal_year 2008
_chemical_formula_moiety 'C29 H42 B Ir N6 O2'
_chemical_formula_sum 'C29 H42 B Ir N6 O2'
_chemical_formula_weight 709.70
_chemical_name_common 'compound 2a.solv (L-585-4c, 967mp)'
_chemical_name_systematic
; 
 ? 
;
_space_group_IT_number 14
_symmetry_cell_setting monoclinic
_symmetry_space_group_name_Hall '-P 2yn'
_symmetry_space_group_name_H-M 'P 1 21/n 1'
_atom_sites_solution_hydrogens geom
_atom_sites_solution_primary direct
_atom_sites_solution_secondary difmap
_audit_creation_method SHELXL-97
_cell_angle_alpha 90.00
_cell_angle_beta 94.928(1)
_cell_angle_gamma 90.00
_cell_formula_units_Z 4
_cell_length_a 11.2010(5)
_cell_length_b 17.6163(8)
_cell_length_c 16.7825(8)
_cell_measurement_reflns_used 7031
_cell_measurement_temperature 297(2)
_cell_measurement_theta_max 29.96
_cell_measurement_theta_min 2.28
_cell_volume 3299.3(3)
_computing_cell_refinement 'Bruker SAINT'
_computing_data_collection 'Bruker SMART'
_computing_data_reduction 'Bruker SAINT, SADABS, XPREP'
_computing_molecular_graphics 'Bruker SHELXTL'
_computing_publication_material 'Bruker SHELXTL'
_computing_structure_refinement 'SHELXL-97 (Sheldrick, 1997)'
_computing_structure_solution 'SHELXS-97 (Sheldrick, 1997)'
_diffrn_ambient_temperature 297(2)
_diffrn_measured_fraction_theta_full 0.990
_diffrn_measured_fraction_theta_max 0.990
_diffrn_measurement_device_type 'CCD area detector'
_diffrn_measurement_method 'phi and omega scans'
_diffrn_radiation_monochromator graphite
_diffrn_radiation_source 'fine-focus sealed tube'
_diffrn_radiation_type MoK\a
_diffrn_radiation_wavelength 0.71073
_diffrn_reflns_av_R_equivalents 0.0201
_diffrn_reflns_av_sigmaI/netI 0.0213
_diffrn_reflns_limit_h_max 15
_diffrn_reflns_limit_h_min -15
_diffrn_reflns_limit_k_max 24
_diffrn_reflns_limit_k_min -24
_diffrn_reflns_limit_l_max 23
_diffrn_reflns_limit_l_min -23
_diffrn_reflns_number 42341
_diffrn_reflns_theta_full 30.00
_diffrn_reflns_theta_max 30.00
_diffrn_reflns_theta_min 2.11
_diffrn_standards_decay_% 0
_exptl_absorpt_coefficient_mu 4.080
_exptl_absorpt_correction_T_max 0.64
_exptl_absorpt_correction_T_min 0.50
_exptl_absorpt_correction_type multi-scan
_exptl_absorpt_process_details 'program SADABS, G.M. Sheldrick'
_exptl_crystal_colour 'pale yellow'
_exptl_crystal_density_diffrn 1.429
_exptl_crystal_density_method 'not measured'
_exptl_crystal_description prism
_exptl_crystal_F_000 1424
_exptl_crystal_size_max 0.27
_exptl_crystal_size_mid 0.13
_exptl_crystal_size_min 0.11
_platon_squeeze_details
;
;
_refine_diff_density_max 0.762
_refine_diff_density_min -0.617
_refine_diff_density_rms 0.064
_refine_ls_extinction_method none
_refine_ls_goodness_of_fit_ref 1.033
_refine_ls_hydrogen_treatment constr
_refine_ls_matrix_type full
_refine_ls_number_parameters 361
_refine_ls_number_reflns 9525
_refine_ls_number_restraints 0
_refine_ls_restrained_S_all 1.033
_refine_ls_R_factor_all 0.0262
_refine_ls_R_factor_gt 0.0195
_refine_ls_shift/su_max 0.004
_refine_ls_shift/su_mean 0.000
_refine_ls_structure_factor_coef Fsqd
_refine_ls_weighting_details 'calc w=1/[\s^2^(Fo^2^)+(0.0278P)^2^+0.2643P] where P=(Fo^2^+2Fc^2^)/3'
_refine_ls_weighting_scheme calc
_refine_ls_wR_factor_gt 0.0493
_refine_ls_wR_factor_ref 0.0509
_reflns_number_gt 8062
_reflns_number_total 9525
_reflns_threshold_expression >2sigma(I)
_cod_data_source_file om800844x_si_001.cif
_cod_data_source_block 2a-967
_cod_depositor_comments
;
The following automatic conversions were performed:

'_symmetry_cell_setting' value 'Monoclinic' changed to 'monoclinic'
according to /home/saulius/struct/CIF-dictionaries/cif_core.dic
dictionary named 'cif_core.dic' version 2.4.1 from 2010-06-29.

Automatic conversion script
Id: cif_fix_values 1715 2011-07-08 13:25:40Z adriana 
;
_cod_original_sg_symbol_H-M P2(1)/n
_cod_database_code 4072403

loop_
_symmetry_equiv_pos_as_xyz
'x, y, z'
'-x+1/2, y+1/2, -z+1/2'
'-x, -y, -z'
'x-1/2, -y-1/2, z-1/2'

loop_
_atom_site_label
_atom_site_type_symbol
_atom_site_fract_x
_atom_site_fract_y
_atom_site_fract_z
_atom_site_U_iso_or_equiv
_atom_site_adp_type
_atom_site_occupancy
_atom_site_symmetry_multiplicity
_atom_site_calc_flag
_atom_site_refinement_flags
Ir Ir 0.603422(6) 0.357543(4) 0.322869(4) 0.03365(3) Uani 1 1 d .
B B 0.6004(2) 0.29129(12) 0.50049(12) 0.0400(5) Uani 1 1 d .
H0B H 0.5996 0.2713 0.5550 0.048 Uiso 1 1 calc R
N1 N 0.45287(15) 0.30862(9) 0.37908(9) 0.0390(3) Uani 1 1 d .
N2 N 0.47434(15) 0.28452(9) 0.45703(9) 0.0391(3) Uani 1 1 d .
C1 C 0.33691(19) 0.29558(12) 0.35815(12) 0.0456(5) Uani 1 1 d .
C2 C 0.2840(2) 0.26361(13) 0.42257(14) 0.0536(5) Uani 1 1 d .
H2 H 0.2043 0.2494 0.4238 0.064 Uiso 1 1 calc R
C3 C 0.3725(2) 0.25742(12) 0.48339(12) 0.0473(5) Uani 1 1 d .
C4 C 0.2763(2) 0.31184(17) 0.27717(14) 0.0624(6) Uani 1 1 d .
H4A H 0.3257 0.2942 0.2370 0.094 Uiso 1 1 calc R
H4B H 0.2639 0.3655 0.2713 0.094 Uiso 1 1 calc R
H4C H 0.2005 0.2862 0.2712 0.094 Uiso 1 1 calc R
C5 C 0.3660(2) 0.22599(17) 0.56598(14) 0.0651(7) Uani 1 1 d .
H5A H 0.4015 0.2614 0.6046 0.098 Uiso 1 1 calc R
H5B H 0.4087 0.1787 0.5707 0.098 Uiso 1 1 calc R
H5C H 0.2837 0.2178 0.5755 0.098 Uiso 1 1 calc R
N3 N 0.71057(15) 0.26653(9) 0.37889(9) 0.0401(4) Uani 1 1 d .
N4 N 0.69004(15) 0.24584(9) 0.45534(9) 0.0383(3) Uani 1 1 d .
C6 C 0.7870(2) 0.21547(12) 0.35335(12) 0.0477(5) Uani 1 1 d .
C7 C 0.8154(2) 0.16193(12) 0.41301(13) 0.0506(5) Uani 1 1 d .
H7 H 0.8663 0.1205 0.4103 0.061 Uiso 1 1 calc R
C8 C 0.7531(2) 0.18259(11) 0.47678(12) 0.0447(4) Uani 1 1 d .
C9 C 0.8329(3) 0.21936(15) 0.27224(14) 0.0651(7) Uani 1 1 d .
H9A H 0.8110 0.2672 0.2478 0.098 Uiso 1 1 calc R
H9B H 0.7984 0.1789 0.2395 0.098 Uiso 1 1 calc R
H9C H 0.9185 0.2144 0.2773 0.098 Uiso 1 1 calc R
C10 C 0.7505(3) 0.14735(14) 0.55663(16) 0.0687(8) Uani 1 1 d .
H10A H 0.7730 0.1843 0.5972 0.103 Uiso 1 1 calc R
H10B H 0.8058 0.1056 0.5614 0.103 Uiso 1 1 calc R
H10C H 0.6711 0.1293 0.5632 0.103 Uiso 1 1 calc R
N5 N 0.63177(15) 0.41890(9) 0.43573(9) 0.0398(3) Uani 1 1 d .
N6 N 0.63694(16) 0.37546(9) 0.50409(9) 0.0397(4) Uani 1 1 d .
C11 C 0.65934(19) 0.49031(11) 0.45956(13) 0.0454(5) Uani 1 1 d .
C12 C 0.6816(2) 0.49215(13) 0.54199(13) 0.0522(5) Uani 1 1 d .
H12 H 0.7026 0.5345 0.5731 0.063 Uiso 1 1 calc R
C13 C 0.66676(19) 0.41951(12) 0.56889(12) 0.0452(4) Uani 1 1 d .
C14 C 0.6646(3) 0.55584(12) 0.40371(15) 0.0618(6) Uani 1 1 d .
H14A H 0.7193 0.5445 0.3644 0.093 Uiso 1 1 calc R
H14B H 0.6916 0.6002 0.4332 0.093 Uiso 1 1 calc R
H14C H 0.5863 0.5650 0.3776 0.093 Uiso 1 1 calc R
C15 C 0.6815(3) 0.38871(16) 0.65172(13) 0.0622(6) Uani 1 1 d .
H15A H 0.7416 0.3497 0.6549 0.093 Uiso 1 1 calc R
H15B H 0.6067 0.3678 0.6653 0.093 Uiso 1 1 calc R
H15C H 0.7056 0.4288 0.6884 0.093 Uiso 1 1 calc R
O1 O 0.83960(14) 0.42569(10) 0.30024(10) 0.0625(4) Uani 1 1 d .
O2 O 0.51325(14) 0.50586(9) 0.13331(8) 0.0498(3) Uani 1 1 d .
C16 C 0.72549(18) 0.41320(11) 0.27725(12) 0.0436(4) Uani 1 1 d .
C17 C 0.6917(2) 0.46446(14) 0.20648(13) 0.0542(6) Uani 1 1 d .
H17A H 0.6951 0.4364 0.1570 0.065 Uiso 1 1 calc R
H17B H 0.7474 0.5066 0.2063 0.065 Uiso 1 1 calc R
C18 C 0.56526(19) 0.49385(12) 0.21331(12) 0.0456(5) Uani 1 1 d .
H18 H 0.5709 0.5430 0.2407 0.055 Uiso 1 1 calc R
C19 C 0.49420(18) 0.43937(11) 0.26299(11) 0.0409(4) Uani 1 1 d .
H19A H 0.4333 0.4141 0.2279 0.049 Uiso 1 1 calc R
H19B H 0.4539 0.4684 0.3018 0.049 Uiso 1 1 calc R
C20 C 0.9016(2) 0.39244(19) 0.37188(17) 0.0716(7) Uani 1 1 d .
H20A H 0.8515 0.3954 0.4161 0.086 Uiso 1 1 calc R
H20B H 0.9194 0.3394 0.3625 0.086 Uiso 1 1 calc R
C21 C 1.0112(3) 0.4341(3) 0.3908(2) 0.1274(17) Uani 1 1 d .
H21A H 1.0532 0.4131 0.4381 0.191 Uiso 1 1 calc R
H21B H 0.9928 0.4864 0.4000 0.191 Uiso 1 1 calc R
H21C H 1.0607 0.4304 0.3470 0.191 Uiso 1 1 calc R
C22 C 0.4066(2) 0.54900(14) 0.12902(14) 0.0568(6) Uani 1 1 d .
H22A H 0.4200 0.5962 0.1581 0.068 Uiso 1 1 calc R
H22B H 0.3441 0.5210 0.1529 0.068 Uiso 1 1 calc R
C23 C 0.3686(3) 0.56530(16) 0.04201(15) 0.0701(7) Uani 1 1 d .
H23A H 0.2962 0.5947 0.0382 0.105 Uiso 1 1 calc R
H23B H 0.3550 0.5183 0.0137 0.105 Uiso 1 1 calc R
H23C H 0.4307 0.5933 0.0190 0.105 Uiso 1 1 calc R
C24 C 0.56278(18) 0.28518(11) 0.22779(11) 0.0419(4) Uani 1 1 d .
C25 C 0.5508(2) 0.30359(14) 0.14641(12) 0.0511(5) Uani 1 1 d .
H25 H 0.5626 0.3536 0.1313 0.061 Uiso 1 1 calc R
C26 C 0.5218(3) 0.24968(17) 0.08710(14) 0.0686(7) Uani 1 1 d .
H26 H 0.5145 0.2645 0.0337 0.082 Uiso 1 1 calc R
C27 C 0.5043(3) 0.17646(18) 0.10608(17) 0.0774(8) Uani 1 1 d .
H27 H 0.4869 0.1407 0.0660 0.093 Uiso 1 1 calc R
C28 C 0.5123(3) 0.15501(15) 0.18497(18) 0.0731(8) Uani 1 1 d .
H28 H 0.4983 0.1048 0.1985 0.088 Uiso 1 1 calc R
C29 C 0.5414(2) 0.20834(13) 0.24463(13) 0.0572(6) Uani 1 1 d .
H29 H 0.5469 0.1926 0.2977 0.069 Uiso 1 1 calc R

loop_
_atom_site_aniso_label
_atom_site_aniso_U_11
_atom_site_aniso_U_22
_atom_site_aniso_U_33
_atom_site_aniso_U_23
_atom_site_aniso_U_13
_atom_site_aniso_U_12
Ir 0.03407(5) 0.03368(4) 0.03324(4) 0.00324(2) 0.00307(3) 0.00215(3)
B 0.0474(13) 0.0393(10) 0.0332(9) 0.0021(8) 0.0023(9) 0.0013(9)
N1 0.0397(9) 0.0420(8) 0.0352(7) 0.0030(6) 0.0030(7) -0.0014(7)
N2 0.0443(10) 0.0381(8) 0.0354(7) 0.0027(6) 0.0067(7) 0.0005(7)
C1 0.0413(12) 0.0499(11) 0.0452(10) 0.0017(8) 0.0004(9) -0.0063(9)
C2 0.0429(13) 0.0603(13) 0.0586(13) 0.0060(10) 0.0101(10) -0.0086(10)
C3 0.0518(13) 0.0449(10) 0.0471(11) 0.0028(8) 0.0142(10) -0.0047(9)
C4 0.0454(14) 0.0868(18) 0.0532(13) 0.0094(12) -0.0060(10) -0.0147(13)
C5 0.0659(17) 0.0780(16) 0.0539(13) 0.0144(12) 0.0194(12) -0.0092(13)
N3 0.0462(10) 0.0396(8) 0.0349(7) 0.0033(6) 0.0049(7) 0.0093(7)
N4 0.0433(10) 0.0369(8) 0.0340(7) 0.0036(6) -0.0006(7) 0.0046(7)
C6 0.0521(13) 0.0473(11) 0.0438(10) -0.0004(8) 0.0039(9) 0.0139(9)
C7 0.0547(14) 0.0441(10) 0.0521(12) 0.0013(9) 0.0000(10) 0.0178(10)
C8 0.0475(13) 0.0404(10) 0.0448(10) 0.0041(8) -0.0041(9) 0.0057(9)
C9 0.0714(17) 0.0725(16) 0.0541(13) 0.0027(11) 0.0207(12) 0.0268(14)
C10 0.095(2) 0.0601(15) 0.0518(14) 0.0180(10) 0.0131(14) 0.0198(13)
N5 0.0409(9) 0.0356(8) 0.0424(8) -0.0006(6) 0.0007(7) -0.0010(7)
N6 0.0414(10) 0.0400(8) 0.0372(8) -0.0030(6) 0.0009(7) 0.0033(7)
C11 0.0407(12) 0.0385(10) 0.0562(12) -0.0074(8) -0.0007(9) -0.0029(8)
C12 0.0486(13) 0.0467(11) 0.0599(13) -0.0156(10) -0.0033(10) 0.0007(10)
C13 0.0392(11) 0.0515(11) 0.0440(10) -0.0103(8) -0.0026(8) 0.0079(9)
C14 0.0737(18) 0.0411(11) 0.0694(15) 0.0000(10) -0.0005(13) -0.0093(11)
C15 0.0697(18) 0.0710(15) 0.0438(12) -0.0116(11) -0.0082(11) 0.0128(14)
O1 0.0346(9) 0.0822(12) 0.0696(10) 0.0275(9) -0.0021(7) -0.0060(8)
O2 0.0484(9) 0.0523(8) 0.0480(8) 0.0141(6) 0.0000(7) 0.0034(7)
C16 0.0344(11) 0.0497(11) 0.0466(10) 0.0075(8) 0.0035(8) 0.0009(8)
C17 0.0414(13) 0.0641(14) 0.0571(12) 0.0221(10) 0.0041(10) -0.0060(10)
C18 0.0448(12) 0.0427(10) 0.0481(11) 0.0113(8) -0.0024(9) -0.0019(9)
C19 0.0372(11) 0.0403(9) 0.0454(10) 0.0080(8) 0.0047(8) 0.0032(8)
C20 0.0431(15) 0.094(2) 0.0745(17) 0.0273(15) -0.0124(12) -0.0046(14)
C21 0.084(3) 0.158(4) 0.131(3) 0.058(3) -0.047(2) -0.048(3)
C22 0.0529(15) 0.0573(13) 0.0592(13) 0.0098(10) -0.0009(11) 0.0076(11)
C23 0.0645(18) 0.0727(17) 0.0699(16) 0.0198(13) -0.0132(13) 0.0056(14)
C24 0.0411(11) 0.0461(10) 0.0387(9) -0.0009(8) 0.0046(8) 0.0055(8)
C25 0.0507(14) 0.0608(13) 0.0419(10) 0.0001(9) 0.0043(9) 0.0058(10)
C26 0.0748(19) 0.089(2) 0.0414(11) -0.0072(12) 0.0008(12) 0.0100(15)
C27 0.102(3) 0.0676(17) 0.0606(16) -0.0213(14) -0.0037(15) 0.0032(17)
C28 0.095(2) 0.0531(14) 0.0697(17) -0.0151(12) -0.0007(16) -0.0057(14)
C29 0.0768(18) 0.0473(12) 0.0466(11) -0.0039(9) 0.0002(11) -0.0034(11)

loop_
_atom_type_symbol
_atom_type_description
_atom_type_scat_dispersion_real
_atom_type_scat_dispersion_imag
_atom_type_scat_source
C C 0.0033 0.0016 'International Tables Vol C Tables 4.2.6.8 and 6.1.1.4'
H H 0.0000 0.0000 'International Tables Vol C Tables 4.2.6.8 and 6.1.1.4'
B B 0.0013 0.0007 'International Tables Vol C Tables 4.2.6.8 and 6.1.1.4'
N N 0.0061 0.0033 'International Tables Vol C Tables 4.2.6.8 and 6.1.1.4'
O O 0.0106 0.0060 'International Tables Vol C Tables 4.2.6.8 and 6.1.1.4'
Ir Ir -1.4442 7.9887 'International Tables Vol C Tables 4.2.6.8 and 6.1.1.4'

loop_
_geom_angle_atom_site_label_1
_geom_angle_atom_site_label_2
_geom_angle_atom_site_label_3
_geom_angle
C16 Ir C24 97.25(8)
C16 Ir C19 82.07(8)
C24 Ir C19 88.46(8)
C16 Ir N3 99.55(7)
C24 Ir N3 87.45(7)
C19 Ir N3 175.76(7)
C16 Ir N1 172.16(7)
C24 Ir N1 87.87(7)
C19 Ir N1 92.18(7)
N3 Ir N1 86.56(6)
C16 Ir N5 92.18(8)
C24 Ir N5 169.92(7)
C19 Ir N5 96.39(7)
N3 Ir N5 87.48(6)
N1 Ir N5 83.13(6)
N4 B N2 109.79(15)
N4 B N6 109.85(17)
N2 B N6 108.89(16)
N4 B H0B 109.4
N2 B H0B 109.4
N6 B H0B 109.4
C1 N1 N2 106.46(15)
C1 N1 Ir 136.48(13)
N2 N1 Ir 117.05(12)
C3 N2 N1 109.74(16)
C3 N2 B 129.91(17)
N1 N2 B 120.35(15)
N1 C1 C2 109.48(19)
N1 C1 C4 124.18(18)
C2 C1 C4 126.3(2)
C3 C2 C1 106.4(2)
C3 C2 H2 126.8
C1 C2 H2 126.8
N2 C3 C2 107.90(18)
N2 C3 C5 123.0(2)
C2 C3 C5 129.1(2)
C1 C4 H4A 109.5
C1 C4 H4B 109.5
H4A C4 H4B 109.5
C1 C4 H4C 109.5
H4A C4 H4C 109.5
H4B C4 H4C 109.5
C3 C5 H5A 109.5
C3 C5 H5B 109.5
H5A C5 H5B 109.5
C3 C5 H5C 109.5
H5A C5 H5C 109.5
H5B C5 H5C 109.5
C6 N3 N4 106.52(15)
C6 N3 Ir 134.76(13)
N4 N3 Ir 118.09(11)
C8 N4 N3 110.01(15)
C8 N4 B 130.40(16)
N3 N4 B 119.51(15)
N3 C6 C7 109.76(18)
N3 C6 C9 122.65(18)
C7 C6 C9 127.6(2)
C8 C7 C6 106.30(18)
C8 C7 H7 126.9
C6 C7 H7 126.9
N4 C8 C7 107.42(17)
N4 C8 C10 122.44(19)
C7 C8 C10 130.1(2)
C6 C9 H9A 109.5
C6 C9 H9B 109.5
H9A C9 H9B 109.5
C6 C9 H9C 109.5
H9A C9 H9C 109.5
H9B C9 H9C 109.5
C8 C10 H10A 109.5
C8 C10 H10B 109.5
H10A C10 H10B 109.5
C8 C10 H10C 109.5
H10A C10 H10C 109.5
H10B C10 H10C 109.5
C11 N5 N6 106.23(16)
C11 N5 Ir 137.15(14)
N6 N5 Ir 116.17(11)
C13 N6 N5 109.91(16)
C13 N6 B 129.09(17)
N5 N6 B 120.75(15)
N5 C11 C12 109.59(19)
N5 C11 C14 123.8(2)
C12 C11 C14 126.60(19)
C13 C12 C11 106.88(18)
C13 C12 H12 126.6
C11 C12 H12 126.6
N6 C13 C12 107.38(18)
N6 C13 C15 122.8(2)
C12 C13 C15 129.8(2)
C11 C14 H14A 109.5
C11 C14 H14B 109.5
H14A C14 H14B 109.5
C11 C14 H14C 109.5
H14A C14 H14C 109.5
H14B C14 H14C 109.5
C13 C15 H15A 109.5
C13 C15 H15B 109.5
H15A C15 H15B 109.5
C13 C15 H15C 109.5
H15A C15 H15C 109.5
H15B C15 H15C 109.5
C16 O1 C20 123.65(18)
C22 O2 C18 113.65(17)
O1 C16 C17 107.45(17)
O1 C16 Ir 132.92(15)
C17 C16 Ir 119.00(15)
C16 C17 C18 108.38(17)
C16 C17 H17A 110.0
C18 C17 H17A 110.0
C16 C17 H17B 110.0
C18 C17 H17B 110.0
H17A C17 H17B 108.4
O2 C18 C17 106.61(17)
O2 C18 C19 114.37(17)
C17 C18 C19 110.92(16)
O2 C18 H18 108.3
C17 C18 H18 108.3
C19 C18 H18 108.3
C18 C19 Ir 112.47(13)
C18 C19 H19A 109.1
Ir C19 H19A 109.1
C18 C19 H19B 109.1
Ir C19 H19B 109.1
H19A C19 H19B 107.8
C21 C20 O1 108.3(2)
C21 C20 H20A 110.0
O1 C20 H20A 110.0
C21 C20 H20B 110.0
O1 C20 H20B 110.0
H20A C20 H20B 108.4
C20 C21 H21A 109.5
C20 C21 H21B 109.5
H21A C21 H21B 109.5
C20 C21 H21C 109.5
H21A C21 H21C 109.5
H21B C21 H21C 109.5
O2 C22 C23 108.5(2)
O2 C22 H22A 110.0
C23 C22 H22A 110.0
O2 C22 H22B 110.0
C23 C22 H22B 110.0
H22A C22 H22B 108.4
C22 C23 H23A 109.5
C22 C23 H23B 109.5
H23A C23 H23B 109.5
C22 C23 H23C 109.5
H23A C23 H23C 109.5
H23B C23 H23C 109.5
C25 C24 C29 114.54(19)
C25 C24 Ir 127.46(16)
C29 C24 Ir 117.98(14)
C26 C25 C24 122.4(2)
C26 C25 H25 118.8
C24 C25 H25 118.8
C27 C26 C25 120.9(2)
C27 C26 H26 119.6
C25 C26 H26 119.6
C26 C27 C28 119.5(2)
C26 C27 H27 120.2
C28 C27 H27 120.2
C27 C28 C29 120.0(3)
C27 C28 H28 120.0
C29 C28 H28 120.0
C28 C29 C24 122.6(2)
C28 C29 H29 118.7
C24 C29 H29 118.7

loop_
_geom_bond_atom_site_label_1
_geom_bond_atom_site_label_2
_geom_bond_distance
Ir C16 1.897(2)
Ir C24 2.062(2)
Ir C19 2.0913(18)
Ir N3 2.1682(15)
Ir N1 2.1794(16)
Ir N5 2.1802(15)
B N4 1.534(3)
B N2 1.537(3)
B N6 1.538(3)
B H0B 0.9800
N1 C1 1.336(3)
N1 N2 1.377(2)
N2 C3 1.346(3)
C1 C2 1.395(3)
C1 C4 1.494(3)
C2 C3 1.364(3)
C2 H2 0.9300
C3 C5 1.500(3)
C4 H4A 0.9600
C4 H4B 0.9600
C4 H4C 0.9600
C5 H5A 0.9600
C5 H5B 0.9600
C5 H5C 0.9600
N3 C6 1.338(2)
N3 N4 1.372(2)
N4 C8 1.352(2)
C6 C7 1.392(3)
C6 C9 1.497(3)
C7 C8 1.376(3)
C7 H7 0.9300
C8 C10 1.479(3)
C9 H9A 0.9600
C9 H9B 0.9600
C9 H9C 0.9600
C10 H10A 0.9600
C10 H10B 0.9600
C10 H10C 0.9600
N5 C11 1.348(2)
N5 N6 1.376(2)
N6 C13 1.354(2)
C11 C12 1.385(3)
C11 C14 1.491(3)
C12 C13 1.372(3)
C12 H12 0.9300
C13 C15 1.488(3)
C14 H14A 0.9600
C14 H14B 0.9600
C14 H14C 0.9600
C15 H15A 0.9600
C15 H15B 0.9600
C15 H15C 0.9600
O1 C16 1.321(3)
O1 C20 1.459(3)
O2 C22 1.412(3)
O2 C18 1.433(2)
C16 C17 1.514(3)
C17 C18 1.522(3)
C17 H17A 0.9700
C17 H17B 0.9700
C18 C19 1.537(3)
C18 H18 0.9800
C19 H19A 0.9700
C19 H19B 0.9700
C20 C21 1.442(4)
C20 H20A 0.9700
C20 H20B 0.9700
C21 H21A 0.9600
C21 H21B 0.9600
C21 H21C 0.9600
C22 C23 1.513(3)
C22 H22A 0.9700
C22 H22B 0.9700
C23 H23A 0.9600
C23 H23B 0.9600
C23 H23C 0.9600
C24 C25 1.399(3)
C24 C29 1.407(3)
C25 C26 1.394(3)
C25 H25 0.9300
C26 C27 1.347(4)
C26 H26 0.9300
C27 C28 1.372(4)
C27 H27 0.9300
C28 C29 1.391(3)
C28 H28 0.9300
C29 H29 0.9300

loop_
_geom_torsion_atom_site_label_1
_geom_torsion_atom_site_label_2
_geom_torsion_atom_site_label_3
_geom_torsion_atom_site_label_4
_geom_torsion
C24 Ir N1 C1 -51.6(2)
C19 Ir N1 C1 36.8(2)
N3 Ir N1 C1 -139.1(2)
N5 Ir N1 C1 133.0(2)
C24 Ir N1 N2 129.86(13)
C19 Ir N1 N2 -141.77(13)
N3 Ir N1 N2 42.28(12)
N5 Ir N1 N2 -45.59(12)
C1 N1 N2 C3 -0.3(2)
Ir N1 N2 C3 178.72(12)
C1 N1 N2 B 179.99(17)
Ir N1 N2 B -1.0(2)
N4 B N2 C3 120.7(2)
N6 B N2 C3 -119.0(2)
N4 B N2 N1 -59.6(2)
N6 B N2 N1 60.7(2)
N2 N1 C1 C2 0.3(2)
Ir N1 C1 C2 -178.36(15)
N2 N1 C1 C4 -178.5(2)
Ir N1 C1 C4 2.8(3)
N1 C1 C2 C3 -0.3(3)
C4 C1 C2 C3 178.5(2)
N1 N2 C3 C2 0.1(2)
B N2 C3 C2 179.81(19)
N1 N2 C3 C5 179.4(2)
B N2 C3 C5 -0.9(3)
C1 C2 C3 N2 0.1(3)
C1 C2 C3 C5 -179.1(2)
C16 Ir N3 C6 -54.9(2)
C24 Ir N3 C6 42.0(2)
N1 Ir N3 C6 130.0(2)
N5 Ir N3 C6 -146.7(2)
C16 Ir N3 N4 135.56(14)
C24 Ir N3 N4 -127.51(15)
N1 Ir N3 N4 -39.49(14)
N5 Ir N3 N4 43.77(14)
C6 N3 N4 C8 0.0(2)
Ir N3 N4 C8 172.19(13)
C6 N3 N4 B -177.05(18)
Ir N3 N4 B -4.8(2)
N2 B N4 C8 -113.1(2)
N6 B N4 C8 127.2(2)
N2 B N4 N3 63.2(2)
N6 B N4 N3 -56.5(2)
N4 N3 C6 C7 0.2(3)
Ir N3 C6 C7 -170.15(16)
N4 N3 C6 C9 -179.1(2)
Ir N3 C6 C9 10.6(4)
N3 C6 C7 C8 -0.2(3)
C9 C6 C7 C8 179.0(2)
N3 N4 C8 C7 -0.1(2)
B N4 C8 C7 176.5(2)
N3 N4 C8 C10 179.1(2)
B N4 C8 C10 -4.4(4)
C6 C7 C8 N4 0.2(3)
C6 C7 C8 C10 -178.9(3)
C16 Ir N5 C11 36.6(2)
C24 Ir N5 C11 -164.0(4)
C19 Ir N5 C11 -45.6(2)
N3 Ir N5 C11 136.1(2)
N1 Ir N5 C11 -137.1(2)
C16 Ir N5 N6 -134.36(14)
C24 Ir N5 N6 25.0(5)
C19 Ir N5 N6 143.38(14)
N3 Ir N5 N6 -34.89(13)
N1 Ir N5 N6 51.94(13)
C11 N5 N6 C13 0.2(2)
Ir N5 N6 C13 173.85(13)
C11 N5 N6 B 175.00(18)
Ir N5 N6 B -11.4(2)
N4 B N6 C13 -119.1(2)
N2 B N6 C13 120.6(2)
N4 B N6 N5 67.2(2)
N2 B N6 N5 -53.0(2)
N6 N5 C11 C12 0.0(2)
Ir N5 C11 C12 -171.62(16)
N6 N5 C11 C14 179.7(2)
Ir N5 C11 C14 8.1(4)
N5 C11 C12 C13 -0.1(3)
C14 C11 C12 C13 -179.9(2)
N5 N6 C13 C12 -0.3(2)
B N6 C13 C12 -174.5(2)
N5 N6 C13 C15 -178.97(19)
B N6 C13 C15 6.8(3)
C11 C12 C13 N6 0.3(2)
C11 C12 C13 C15 178.8(2)
C20 O1 C16 C17 173.6(2)
C20 O1 C16 Ir 3.0(4)
C24 Ir C16 O1 -122.2(2)
C19 Ir C16 O1 150.4(2)
N3 Ir C16 O1 -33.5(2)
N5 Ir C16 O1 54.3(2)
C24 Ir C16 C17 68.14(18)
C19 Ir C16 C17 -19.28(17)
N3 Ir C16 C17 156.76(17)
N5 Ir C16 C17 -115.43(17)
O1 C16 C17 C18 -141.66(19)
Ir C16 C17 C18 30.5(3)
C22 O2 C18 C17 -166.43(18)
C22 O2 C18 C19 70.6(2)
C16 C17 C18 O2 -149.96(18)
C16 C17 C18 C19 -24.9(3)
O2 C18 C19 Ir 132.48(15)
C17 C18 C19 Ir 11.9(2)
C16 Ir C19 C18 3.39(15)
C24 Ir C19 C18 -94.14(15)
N1 Ir C19 C18 178.05(14)
N5 Ir C19 C18 94.72(15)
C16 O1 C20 C21 -163.8(3)
C18 O2 C22 C23 173.57(19)
C16 Ir C24 C25 -42.7(2)
C19 Ir C24 C25 39.11(19)
N3 Ir C24 C25 -142.0(2)
N1 Ir C24 C25 131.4(2)
N5 Ir C24 C25 158.1(3)
C16 Ir C24 C29 138.89(18)
C19 Ir C24 C29 -139.31(19)
N3 Ir C24 C29 39.58(18)
N1 Ir C24 C29 -47.07(18)
N5 Ir C24 C29 -20.3(5)
C29 C24 C25 C26 -0.9(3)
Ir C24 C25 C26 -179.39(19)
C24 C25 C26 C27 -0.2(4)
C25 C26 C27 C28 1.5(5)
C26 C27 C28 C29 -1.6(5)
C27 C28 C29 C24 0.4(5)
C25 C24 C29 C28 0.8(4)
Ir C24 C29 C28 179.4(2)

loop_
_platon_squeeze_void_nr
_platon_squeeze_void_average_x
_platon_squeeze_void_average_y
_platon_squeeze_void_average_z
_platon_squeeze_void_volume
_platon_squeeze_void_count_electrons
1 0.000 0.500 0.000 218.7 30.5
2 0.500 0.000 0.500 218.8 31.0
